data_8102802
loop_
_publ_author_name
'Zhi-Guo Kong'
'Xiao-Yuan Ma'
'Shuai Ma'

_publ_section_title
;
 Crystal structure of
 bis[(2-(2-chloro-6-fluorophenyl)-1H-imidazo[4,5-f](1,10-phenanthroline-k2N,N')]-(dihydrogen
 benzene-1,2,4,5-tetracarboxylato)cadmium(II),
 Cd(C19H10N4FCl)2(C10H4O4)
;
_journal_issue 3
_journal_name_full 'Zeitschrift f\"ur Kristallographie - New Crystal Structures'
_journal_page_first 557
_journal_volume 225
_journal_year 2010
_chemical_formula_moiety 'C48 H24 Cd Cl2 F2 N8 O8'
_chemical_formula_sum 'C48 H24 Cd Cl2 F2 N8 O8'
_chemical_formula_weight 1062.05
_chemical_name_systematic
;
[bis[(2-(2-chloro-6-fluorophenyl)-1H-imidazo[4,5-f][1,10]phenanthroline-
<i>\k</i>^2^<i>N</i>,<i>N</i>')cadmium(II)]-
benzene-1,4-dicarboxylato-2,5-dicarboxylic acid], 
[Cd(C~19~H~10~N~4~FCl)~2~(C~10~H~4~O~4~)]
;
_space_group_IT_number 15
_symmetry_cell_setting monoclinic
_symmetry_space_group_name_Hall '-C 2yc'
_symmetry_space_group_name_H-M 'C 1 2/c 1'
_atom_sites_solution_hydrogens geom
_atom_sites_solution_primary direct
_atom_sites_solution_secondary difmap
_audit_creation_method SHELXL-97
_cell_angle_alpha 90.00
_cell_angle_beta 118.670(12)
_cell_angle_gamma 90.00
_cell_formula_units_Z 4
_cell_length_a 18.8759(17)
_cell_length_b 13.2698(6)
_cell_length_c 19.4794(17)
_cell_measurement_reflns_used 4940
_cell_measurement_temperature 293(2)
_cell_measurement_theta_max 29.23
_cell_measurement_theta_min 4.32
_cell_volume 4281.0(8)
_computing_cell_refinement 'CrysAlis (Oxford Diffraction, 2006)'
_computing_data_collection 'CrysAlis (Oxford Diffraction, 2006)'
_computing_data_reduction 'CrysAlis (Oxford Diffraction, 2006)'
_computing_molecular_graphics 'SHELXTL (Sheldrick, 2008)'
_computing_publication_material 'SHELXTL (Sheldrick, 2008)'
_computing_structure_refinement 'SHELXL97 (Sheldrick, 2008)'
_computing_structure_solution 'SHELXS97 (Sheldrick, 2008)'
_diffrn_ambient_temperature 293(2)
_diffrn_detector_area_resol_mean 10.0
_diffrn_measured_fraction_theta_full 0.993
_diffrn_measured_fraction_theta_max 0.849
_diffrn_measurement_device_type 'Oxford Diffraction Gemini R Ultra'
_diffrn_measurement_method '\w scan'
_diffrn_radiation_monochromator graphite
_diffrn_radiation_source 'fine-focus sealed tube'
_diffrn_radiation_type MoK\a
_diffrn_radiation_wavelength 0.71073
_diffrn_reflns_av_R_equivalents 0.0579
_diffrn_reflns_av_sigmaI/netI 0.1409
_diffrn_reflns_limit_h_max 19
_diffrn_reflns_limit_h_min -25
_diffrn_reflns_limit_k_max 17
_diffrn_reflns_limit_k_min -13
_diffrn_reflns_limit_l_max 26
_diffrn_reflns_limit_l_min -20
_diffrn_reflns_number 9824
_diffrn_reflns_theta_full 25.00
_diffrn_reflns_theta_max 29.23
_diffrn_reflns_theta_min 4.32
_diffrn_standards_interval_count 0
_diffrn_standards_interval_time 0
_diffrn_standards_number 0
_exptl_absorpt_coefficient_mu 0.712
_exptl_absorpt_correction_T_max 0.82
_exptl_absorpt_correction_T_min 0.48
_exptl_absorpt_correction_type multi-scan
_exptl_absorpt_process_details
;
(CrysAlis; Oxford Diffraction, 2006)
;
_exptl_crystal_colour 'pale yellow'
_exptl_crystal_density_diffrn 1.648
_exptl_crystal_density_method 'not measured'
_exptl_crystal_description block
_exptl_crystal_F_000 2128
_exptl_crystal_size_max 0.31
_exptl_crystal_size_mid 0.24
_exptl_crystal_size_min 0.16
_refine_diff_density_max 0.734
_refine_diff_density_min -0.730
_refine_diff_density_rms 0.090
_refine_ls_extinction_method none
_refine_ls_goodness_of_fit_ref 0.831
_refine_ls_hydrogen_treatment constr
_refine_ls_matrix_type full
_refine_ls_number_parameters 288
_refine_ls_number_reflns 4940
_refine_ls_number_restraints 0
_refine_ls_restrained_S_all 0.831
_refine_ls_R_factor_all 0.0995
_refine_ls_R_factor_gt 0.0482
_refine_ls_shift/su_max 0.000
_refine_ls_shift/su_mean 0.000
_refine_ls_structure_factor_coef Fsqd
_refine_ls_weighting_details 'calc w=1/[\s^2^(Fo^2^)+(0.0349P)^2^+0.0000P] where P=(Fo^2^+2Fc^2^)/3'
_refine_ls_weighting_scheme calc
_refine_ls_wR_factor_gt 0.0841
_refine_ls_wR_factor_ref 0.0927
_reflns_number_gt 2785
_reflns_number_total 4940
_reflns_threshold_expression I>2\s(I)
_cod_data_source_file 1267-3118.cff
_cod_data_source_block exp_2033
_cod_depositor_comments
;
The following automatic conversions were performed:
'_symmetry_cell_setting' value 'Monoclinic' changed to 'monoclinic'
according to '/home/saulius/struct/CIF-dictionaries/cif_core.dic'
dictionary named 'cif_core.dic' version 2.4.1 from 2010-06-29.

Automatic conversion script
Id: cif_fix_enum 1555 2011-01-17 13:19:09Z saulius 
;
_cod_original_cell_volume 4281.0(6)
_cod_original_sg_symbol_H-M 'C 2/c'
_cod_database_code 8102802

loop_
_symmetry_equiv_pos_as_xyz
'x, y, z'
'-x, y, -z+1/2'
'x+1/2, y+1/2, z'
'-x+1/2, y+1/2, -z+1/2'
'-x, -y, -z'
'x, -y, z-1/2'
'-x+1/2, -y+1/2, -z'
'x+1/2, -y+1/2, z-1/2'

loop_
_atom_site_label
_atom_site_type_symbol
_atom_site_fract_x
_atom_site_fract_y
_atom_site_fract_z
_atom_site_U_iso_or_equiv
_atom_site_adp_type
_atom_site_occupancy
_atom_site_symmetry_multiplicity
_atom_site_calc_flag
_atom_site_refinement_flags
_atom_site_disorder_assembly
_atom_site_disorder_group
C1 C 0.8021(2) 0.2298(3) 0.6517(2) 0.0327(9) Uani 1 1 d . . .
H1 H 0.8095 0.1777 0.6865 0.039 Uiso 1 1 calc R . .
C2 C 0.7239(2) 0.2526(3) 0.5947(2) 0.0353(10) Uani 1 1 d . . .
H2 H 0.6803 0.2157 0.5910 0.042 Uiso 1 1 calc R . .
C3 C 0.7121(2) 0.3305(3) 0.5440(2) 0.0332(10) Uani 1 1 d . . .
H3 H 0.6603 0.3482 0.5061 0.040 Uiso 1 1 calc R . .
C4 C 0.77884(11) 0.38251(16) 0.55013(14) 0.0260(9) Uani 1 1 d G . .
C5 C 0.85611(14) 0.35473(14) 0.60892(12) 0.0244(8) Uani 1 1 d G . .
C6 C 0.92874(11) 0.40572(17) 0.61684(12) 0.0238(8) Uani 1 1 d G . .
C10 C 0.92138(11) 0.48728(15) 0.56683(14) 0.0251(8) Uani 1 1 d G . .
C11 C 0.84326(14) 0.51285(14) 0.50736(12) 0.0256(9) Uani 1 1 d G . .
C12 C 0.77558(11) 0.46264(17) 0.49920(12) 0.0252(8) Uani 1 1 d G . .
C7 C 1.0665(2) 0.4164(3) 0.6794(2) 0.0340(10) Uani 1 1 d . . .
H7 H 1.1164 0.3919 0.7168 0.041 Uiso 1 1 calc R . .
C8 C 1.0650(2) 0.4984(3) 0.6341(2) 0.0348(10) Uani 1 1 d . . .
H8 H 1.1129 0.5286 0.6423 0.042 Uiso 1 1 calc R . .
C9 C 0.9932(2) 0.5337(3) 0.5780(2) 0.0306(9) Uani 1 1 d . . .
H9 H 0.9912 0.5881 0.5471 0.037 Uiso 1 1 calc R . .
C13 C 0.7416(2) 0.5752(3) 0.4061(2) 0.0295(9) Uani 1 1 d . . .
C14 C 0.69058(17) 0.6276(2) 0.33206(15) 0.0359(10) Uani 1 1 d G . .
C15 C 0.6496(2) 0.7150(2) 0.3272(2) 0.0587(13) Uani 1 1 d G . .
C16 C 0.6006(2) 0.7144(3) 0.18883(18) 0.0849(19) Uani 1 1 d G . .
H16 H 0.5693 0.7425 0.1396 0.102 Uiso 1 1 calc R . .
C17 C 0.6397(2) 0.6315(3) 0.19167(15) 0.0830(19) Uani 1 1 d G . .
H17 H 0.6374 0.6040 0.1467 0.100 Uiso 1 1 calc R . .
C18 C 0.6833(2) 0.5878(2) 0.2618(2) 0.0623(16) Uani 1 1 d G . .
C19 C 0.6009(2) 0.7645(2) 0.2514(3) 0.0847(19) Uani 1 1 d G . .
H19 H 0.5727 0.8241 0.2458 0.102 Uiso 1 1 calc R . .
C20 C 0.9950(2) 0.0933(3) 0.6335(2) 0.0256(9) Uani 1 1 d . . .
C21 C 0.9954(2) 0.0459(2) 0.5627(2) 0.0208(8) Uani 1 1 d . . .
C22 C 1.0297(2) 0.0971(3) 0.5229(2) 0.0241(8) Uani 1 1 d . . .
C23 C 1.0503(3) 0.2072(3) 0.5365(2) 0.0282(9) Uani 1 1 d . . .
C24 C 1.0341(2) 0.0503(3) 0.4611(2) 0.0243(9) Uani 1 1 d . . .
H24 H 1.0574 0.0846 0.4353 0.029 Uiso 1 1 calc R . .
O1 O 0.93714(16) 0.0717(2) 0.64595(16) 0.0381(7) Uani 1 1 d . . .
O2 O 1.05052(17) 0.15158(18) 0.67494(15) 0.0324(7) Uani 1 1 d . . .
O3 O 1.12623(16) 0.2265(2) 0.56025(17) 0.0431(7) Uani 1 1 d . . .
H3A H 1.1340 0.2874 0.5667 0.065 Uiso 1 1 calc R . .
O4 O 0.99811(17) 0.2698(2) 0.52021(17) 0.0410(7) Uani 1 1 d . . .
Cd1 Cd 1.0000 0.22723(3) 0.7500 0.02494(13) Uani 1 2 d S . .
Cl1 Cl 0.65485(12) 0.76356(13) 0.40738(10) 0.1008(6) Uani 1 1 d . . .
F1 F 0.72189(16) 0.50210(17) 0.25913(16) 0.0507(7) Uani 1 1 d . . .
N1 N 1.0008(2) 0.3717(2) 0.67211(19) 0.0288(8) Uani 1 1 d . . .
N2 N 0.86685(18) 0.2785(2) 0.65893(17) 0.0260(7) Uani 1 1 d . . .
N3 N 0.7118(2) 0.5024(2) 0.43472(19) 0.0303(8) Uani 1 1 d . . .
H3B H 0.6620 0.4849 0.4156 0.036 Uiso 1 1 calc R . .
N4 N 0.82081(19) 0.5843(2) 0.44822(19) 0.0273(7) Uani 1 1 d . . .

loop_
_atom_site_aniso_label
_atom_site_aniso_U_11
_atom_site_aniso_U_22
_atom_site_aniso_U_33
_atom_site_aniso_U_23
_atom_site_aniso_U_13
_atom_site_aniso_U_12
C1 0.040(3) 0.0292(19) 0.031(2) 0.002(2) 0.019(2) -0.006(2)
C2 0.036(2) 0.036(3) 0.035(2) 0.0039(19) 0.018(2) -0.0077(18)
C3 0.031(2) 0.036(2) 0.033(2) 0.005(2) 0.015(2) -0.0013(19)
C4 0.027(2) 0.0220(19) 0.027(2) 0.0010(18) 0.012(2) -0.0020(17)
C5 0.033(2) 0.0190(19) 0.024(2) 0.0021(17) 0.015(2) 0.0008(17)
C6 0.026(2) 0.0215(19) 0.023(2) -0.0011(17) 0.011(2) 0.0003(17)
C10 0.026(2) 0.024(2) 0.024(2) 0.0002(17) 0.011(2) 0.0007(17)
C11 0.031(2) 0.0177(18) 0.029(2) 0.0013(17) 0.015(2) -0.0011(17)
C12 0.022(2) 0.024(2) 0.022(2) 0.0061(17) 0.0044(19) 0.0028(17)
C7 0.026(2) 0.040(2) 0.030(2) 0.011(2) 0.009(2) 0.0069(19)
C8 0.025(2) 0.040(2) 0.034(2) 0.006(2) 0.010(2) -0.0061(19)
C9 0.033(3) 0.026(2) 0.029(2) 0.0042(19) 0.012(2) -0.0039(18)
C13 0.032(3) 0.025(2) 0.030(2) 0.0025(18) 0.014(2) -0.0030(18)
C14 0.023(2) 0.043(2) 0.035(3) 0.016(2) 0.008(2) -0.0055(19)
C15 0.048(3) 0.057(3) 0.065(3) 0.014(3) 0.022(3) 0.003(3)
C16 0.066(4) 0.111(5) 0.053(4) 0.025(4) 0.008(3) -0.016(4)
C17 0.075(5) 0.112(5) 0.052(4) 0.004(4) 0.022(4) -0.026(4)
C18 0.044(3) 0.099(4) 0.030(3) 0.020(3) 0.006(3) -0.034(3)
C19 0.062(4) 0.064(4) 0.113(5) 0.044(4) 0.030(4) 0.016(3)
C20 0.036(2) 0.0191(19) 0.021(2) 0.0011(17) 0.013(2) 0.0035(18)
C21 0.025(2) 0.0174(18) 0.020(2) -0.0023(16) 0.0108(18) -0.0018(16)
C22 0.025(2) 0.0224(19) 0.022(2) -0.0006(17) 0.0088(19) -0.0020(16)
C23 0.039(3) 0.029(2) 0.022(2) -0.0033(17) 0.018(2) -0.0073(19)
C24 0.026(2) 0.0238(19) 0.026(2) -0.0030(17) 0.015(2) -0.0044(17)
O1 0.0319(17) 0.0545(18) 0.0320(17) -0.0124(14) 0.0185(15) -0.0104(14)
O2 0.0407(18) 0.0312(15) 0.0258(15) -0.0107(13) 0.0165(15) -0.0132(13)
O3 0.0394(18) 0.0237(13) 0.065(2) -0.0100(16) 0.0245(17) -0.0142(14)
O4 0.0507(19) 0.0246(13) 0.0537(19) 0.0018(15) 0.0297(17) 0.0008(15)
Cd1 0.0310(2) 0.0245(2) 0.0198(2) 0.000 0.01256(19) 0.000
Cl1 0.1356(16) 0.0897(11) 0.0860(12) -0.0020(10) 0.0603(13) 0.0309(11)
F1 0.0533(17) 0.0394(14) 0.0657(19) -0.0222(13) 0.0335(16) -0.0033(12)
N1 0.028(2) 0.0269(17) 0.030(2) 0.0013(15) 0.0126(18) 0.0006(14)
N2 0.0348(19) 0.0201(15) 0.0231(16) 0.0015(15) 0.0139(15) -0.0019(16)
N3 0.026(2) 0.0305(17) 0.032(2) 0.0048(16) 0.0124(18) -0.0041(15)
N4 0.028(2) 0.0230(16) 0.0275(18) 0.0051(15) 0.0106(17) -0.0007(14)

loop_
_atom_type_symbol
_atom_type_description
_atom_type_scat_dispersion_real
_atom_type_scat_dispersion_imag
_atom_type_scat_source
C C 0.0033 0.0016 'International Tables Vol C Tables 4.2.6.8 and 6.1.1.4'
H H 0.0000 0.0000 'International Tables Vol C Tables 4.2.6.8 and 6.1.1.4'
O O 0.0106 0.0060 'International Tables Vol C Tables 4.2.6.8 and 6.1.1.4'
Cd Cd -0.8075 1.2024 'International Tables Vol C Tables 4.2.6.8 and 6.1.1.4'
Cl Cl 0.1484 0.1585 'International Tables Vol C Tables 4.2.6.8 and 6.1.1.4'
F F 0.0171 0.0103 'International Tables Vol C Tables 4.2.6.8 and 6.1.1.4'
N N 0.0061 0.0033 'International Tables Vol C Tables 4.2.6.8 and 6.1.1.4'

loop_
_geom_angle_atom_site_label_1
_geom_angle_atom_site_label_2
_geom_angle_atom_site_label_3
_geom_angle
_geom_angle_site_symmetry_1
_geom_angle_site_symmetry_3
_geom_angle_publ_flag
N2 C1 C2 123.3(4) . . ?
N2 C1 H1 118.3 . . ?
C2 C1 H1 118.3 . . ?
C3 C2 C1 118.8(3) . . ?
C3 C2 H2 120.6 . . ?
C1 C2 H2 120.6 . . ?
C2 C3 C4 119.0(4) . . ?
C2 C3 H3 120.5 . . ?
C4 C3 H3 120.5 . . ?
C3 C4 C5 118.9(2) . . ?
C3 C4 C12 124.9(2) . . ?
C5 C4 C12 116.2 . . ?
N2 C5 C4 121.52(19) . . ?
N2 C5 C6 117.36(19) . . ?
C4 C5 C6 121.1 . . ?
N1 C6 C10 122.28(18) . . ?
N1 C6 C5 117.69(18) . . ?
C10 C6 C5 120.0 . . ?
C9 C10 C11 124.8(2) . . ?
C9 C10 C6 117.3(2) . . ?
C11 C10 C6 117.8 . . ?
C12 C11 N4 109.64(19) . . ?
C12 C11 C10 121.5 . . ?
N4 C11 C10 128.79(19) . . ?
N3 C12 C11 106.20(18) . . ?
N3 C12 C4 130.56(18) . . ?
C11 C12 C4 123.2 . . ?
N1 C7 C8 123.4(4) . . ?
N1 C7 H7 118.3 . . ?
C8 C7 H7 118.3 . . ?
C9 C8 C7 119.4(3) . . ?
C9 C8 H8 120.3 . . ?
C7 C8 H8 120.3 . . ?
C8 C9 C10 119.4(3) . . ?
C8 C9 H9 120.3 . . ?
C10 C9 H9 120.3 . . ?
N4 C13 N3 112.1(3) . . ?
N4 C13 C14 125.4(3) . . ?
N3 C13 C14 122.1(4) . . ?
C15 C14 C18 117.4 . . ?
C15 C14 C13 123.4(3) . . ?
C18 C14 C13 119.2(3) . . ?
C14 C15 C19 120.5 . . ?
C14 C15 Cl1 119.3(2) . . ?
C19 C15 Cl1 120.2(2) . . ?
C17 C16 C19 126.9 . . ?
C17 C16 H16 116.5 . . ?
C19 C16 H16 116.5 . . ?
C16 C17 C18 117.6 . . ?
C16 C17 H17 121.2 . . ?
C18 C17 H17 121.2 . . ?
C17 C18 F1 113.5(3) . . ?
C17 C18 C14 123.5 . . ?
F1 C18 C14 122.9(3) . . ?
C16 C19 C15 114.0 . . ?
C16 C19 H19 123.0 . . ?
C15 C19 H19 123.0 . . ?
O2 C20 O1 123.7(3) . . ?
O2 C20 C21 118.7(3) . . ?
O1 C20 C21 117.5(3) . . ?
C24 C21 C22 118.7(3) 5_756 . ?
C24 C21 C20 120.9(3) 5_756 . ?
C22 C21 C20 120.3(3) . . ?
C24 C22 C21 119.7(3) . . ?
C24 C22 C23 118.0(3) . . ?
C21 C22 C23 121.6(3) . . ?
O4 C23 O3 125.3(3) . . ?
O4 C23 C22 120.9(3) . . ?
O3 C23 C22 113.6(3) . . ?
C21 C24 C22 121.5(3) 5_756 . ?
C21 C24 H24 119.2 5_756 . ?
C22 C24 H24 119.2 . . ?
C20 O2 Cd1 101.9(2) . . ?
C23 O3 H3A 109.5 . . ?
O2 Cd1 O2 128.77(12) . 2_756 ?
O2 Cd1 N2 89.26(9) . 2_756 ?
O2 Cd1 N2 105.10(10) 2_756 2_756 ?
O2 Cd1 N2 105.10(10) . . ?
O2 Cd1 N2 89.26(9) 2_756 . ?
N2 Cd1 N2 146.71(14) 2_756 . ?
O2 Cd1 N1 148.75(9) . 2_756 ?
O2 Cd1 N1 79.74(9) 2_756 2_756 ?
N2 Cd1 N1 68.43(10) 2_756 2_756 ?
N2 Cd1 N1 85.37(11) . 2_756 ?
O2 Cd1 N1 79.74(9) . . ?
O2 Cd1 N1 148.75(9) 2_756 . ?
N2 Cd1 N1 85.37(11) 2_756 . ?
N2 Cd1 N1 68.43(10) . . ?
N1 Cd1 N1 76.99(14) 2_756 . ?
C7 N1 C6 118.3(3) . . ?
C7 N1 Cd1 124.8(3) . . ?
C6 N1 Cd1 116.96(19) . . ?
C1 N2 C5 118.4(3) . . ?
C1 N2 Cd1 121.9(3) . . ?
C5 N2 Cd1 119.47(18) . . ?
C12 N3 C13 107.2(3) . . ?
C12 N3 H3B 126.4 . . ?
C13 N3 H3B 126.4 . . ?
C13 N4 C11 104.8(3) . . ?

loop_
_geom_bond_atom_site_label_1
_geom_bond_atom_site_label_2
_geom_bond_distance
_geom_bond_site_symmetry_2
_geom_bond_publ_flag
C1 N2 1.330(4) . ?
C1 C2 1.389(5) . ?
C1 H1 0.9300 . ?
C2 C3 1.373(5) . ?
C2 H2 0.9300 . ?
C3 C4 1.390(4) . ?
C3 H3 0.9300 . ?
C4 C5 1.4042 . ?
C4 C12 1.4351 . ?
C5 N2 1.350(3) . ?
C5 C6 1.4692 . ?
C6 N1 1.345(4) . ?
C6 C10 1.4176 . ?
C10 C9 1.407(4) . ?
C10 C11 1.4116 . ?
C11 C12 1.3808 . ?
C11 N4 1.392(3) . ?
C12 N3 1.362(4) . ?
C7 N1 1.319(5) . ?
C7 C8 1.392(5) . ?
C7 H7 0.9300 . ?
C8 C9 1.353(5) . ?
C8 H8 0.9300 . ?
C9 H9 0.9300 . ?
C13 N4 1.322(5) . ?
C13 N3 1.364(4) . ?
C13 C14 1.469(5) . ?
C14 C15 1.3718 . ?
C14 C18 1.4117 . ?
C15 C19 1.4678 . ?
C15 Cl1 1.648(3) . ?
C16 C17 1.3113 . ?
C16 C19 1.3859 . ?
C16 H16 0.9300 . ?
C17 C18 1.3411 . ?
C17 H17 0.9300 . ?
C18 F1 1.365(4) . ?
C19 H19 0.9300 . ?
C20 O2 1.239(4) . ?
C20 O1 1.262(4) . ?
C20 C21 1.518(5) . ?
C21 C24 1.380(5) 5_756 ?
C21 C22 1.401(4) . ?
C22 C24 1.392(5) . ?
C22 C23 1.502(5) . ?
C23 O4 1.208(4) . ?
C23 O3 1.304(4) . ?
C24 C21 1.380(5) 5_756 ?
C24 H24 0.9300 . ?
O2 Cd1 2.322(2) . ?
O3 H3A 0.8200 . ?
Cd1 O2 2.322(2) 2_756 ?
Cd1 N2 2.377(3) 2_756 ?
Cd1 N2 2.377(3) . ?
Cd1 N1 2.450(3) 2_756 ?
Cd1 N1 2.450(3) . ?
N3 H3B 0.8600 . ?

loop_
_geom_hbond_atom_site_label_D
_geom_hbond_atom_site_label_H
_geom_hbond_atom_site_label_A
_geom_hbond_distance_DH
_geom_hbond_distance_HA
_geom_hbond_distance_DA
_geom_hbond_angle_DHA
_geom_hbond_site_symmetry_A
N3 H3B O1 0.86 1.83 2.664(4) 162.8 7_656
O3 H3A N4 0.82 1.99 2.736(4) 151.6 5_766
